data_7027900
loop_
_publ_author_name
'Al-Ktaifani, Mahmoud M.'
'Hitchcock, Peter B.'
'Nixon, John F.'

_publ_section_title
;
 Facile insertion and halogen migration reactions of the
 hexaphosphapentaprismane cage P6C4tBu4 with zerovalent and divalent
 platinum complexes
;
_journal_issue 9
_journal_name_full 'Dalton Transactions'
_journal_page_first 1132
_journal_page_last 1135
_journal_paper_doi 10.1039/b719064f
_journal_year 2008
_chemical_compound_source 'synthesis as described'
_chemical_formula_moiety 'C40 H72 Cl4 P12 Pt2, 2(C H2 Cl2)'
_chemical_formula_sum 'C42 H76 Cl8 P12 Pt2'
_chemical_formula_weight 1626.45
_chemical_name_systematic
;
?
;
_space_group_IT_number 14
_symmetry_cell_setting monoclinic
_symmetry_Int_Tables_number 14
_symmetry_space_group_name_Hall '-P 2ybc'
_symmetry_space_group_name_H-M 'P 1 21/c 1'
_atom_sites_solution_hydrogens geom
_atom_sites_solution_primary direct
_atom_sites_solution_secondary difmap
_audit_conform_dict_location ftp://ftp.iucr.org/cifdics/cif_core.dic
_audit_conform_dict_name cif_core.dic
_audit_conform_dict_version 2.1
_audit_creation_date 2000-05-23T10:28:47-00:00
_audit_creation_method 'WinGX routine CIF_UPDATE'
_cell_angle_alpha 90
_cell_angle_beta 101.825(2)
_cell_angle_gamma 90
_cell_formula_units_Z 2
_cell_length_a 10.0916(2)
_cell_length_b 19.9361(5)
_cell_length_c 15.0292(4)
_cell_measurement_reflns_used 10666
_cell_measurement_temperature 173(2)
_cell_measurement_theta_max 27.878
_cell_measurement_theta_min 3.705
_cell_measurement_wavelength 0.71073
_cell_volume 2959.51(12)
_computing_cell_refinement 'HKL Scalepack (Otwinowski & Minor 1997)'
_computing_data_reduction 'HKL Denzo and Scalepack (Otwinowski & Minor 1997)'
_computing_molecular_graphics 'Ortep-3 for Windows (Farrugia, 1997)'
_computing_publication_material 'WinGX publication routines (Farrugia, 1999)'
_computing_structure_refinement 'SHELXL-97 (Sheldrick, 1997)'
_computing_structure_solution 'SHELXS-97 (Sheldrick, 1997)'
_diffrn_ambient_temperature 173(2)
_diffrn_measured_fraction_theta_full 0.99
_diffrn_measured_fraction_theta_max 0.99
_diffrn_measurement_device KappaCCD
_diffrn_measurement_method CCD
_diffrn_radiation_monochromator graphite
_diffrn_radiation_probe x-ray
_diffrn_radiation_type MoK\a
_diffrn_radiation_wavelength 0.71073
_diffrn_reflns_av_R_equivalents 0.0431
_diffrn_reflns_av_unetI/netI 0.0504
_diffrn_reflns_limit_h_max 11
_diffrn_reflns_limit_h_min -13
_diffrn_reflns_limit_k_max 21
_diffrn_reflns_limit_k_min -26
_diffrn_reflns_limit_l_max 19
_diffrn_reflns_limit_l_min -14
_diffrn_reflns_number 16538
_diffrn_reflns_theta_full 27.88
_diffrn_reflns_theta_max 27.88
_diffrn_reflns_theta_min 3.71
_exptl_absorpt_coefficient_mu 5.438
_exptl_absorpt_correction_T_max 0.531
_exptl_absorpt_correction_T_min 0.419
_exptl_absorpt_correction_type multi-scan
_exptl_absorpt_process_details
;
[c.f. r.h. blessing, acta cryst. (1995), a51, 33-38]
;
_exptl_crystal_colour yellow
_exptl_crystal_density_diffrn 1.825
_exptl_crystal_density_method 'not measured'
_exptl_crystal_description prism
_exptl_crystal_F_000 1600
_exptl_crystal_size_max 0.2
_exptl_crystal_size_mid 0.1
_exptl_crystal_size_min 0.1
_refine_diff_density_max 1.812
_refine_diff_density_min -1.928
_refine_diff_density_rms 0.149
_refine_ls_extinction_method none
_refine_ls_goodness_of_fit_ref 1.033
_refine_ls_hydrogen_treatment constr
_refine_ls_matrix_type full
_refine_ls_number_parameters 289
_refine_ls_number_reflns 6985
_refine_ls_number_restraints 0
_refine_ls_restrained_S_all 1.033
_refine_ls_R_factor_all 0.0446
_refine_ls_R_factor_gt 0.0357
_refine_ls_shift/su_max 0.001
_refine_ls_shift/su_mean 0
_refine_ls_structure_factor_coef Fsqd
_refine_ls_weighting_details 'calc w=1/[\s^2^(Fo^2^)+(0.0267P)^2^+10.1649P] where P=(Fo^2^+2Fc^2^)/3'
_refine_ls_weighting_scheme calc
_refine_ls_wR_factor_gt 0.0801
_refine_ls_wR_factor_ref 0.0847
_reflns_number_gt 6059
_reflns_number_total 6985
_reflns_threshold_expression >2sigma(I)
_cod_data_source_file b719064fsup1.cif
_cod_data_source_block may3300
_cod_original_sg_symbol_H-M P2(1)/c
_cod_database_code 7027900

loop_
_symmetry_equiv_pos_as_xyz
'x, y, z'
'-x, y+1/2, -z+1/2'
'-x, -y, -z'
'x, -y-1/2, z-1/2'

loop_
_atom_site_label
_atom_site_type_symbol
_atom_site_fract_x
_atom_site_fract_y
_atom_site_fract_z
_atom_site_U_iso_or_equiv
_atom_site_adp_type
_atom_site_occupancy
_atom_site_symmetry_multiplicity
_atom_site_calc_flag
_atom_site_refinement_flags
Pt Pt 0.590934(16) 0.073794(8) 0.980375(11) 0.01928(6) Uani 1 1 d .
Cl1 Cl 0.66530(13) 0.17817(6) 1.04607(9) 0.0353(3) Uani 1 1 d .
Cl2 Cl 0.80560(12) 0.15667(6) 0.83716(9) 0.0342(3) Uani 1 1 d .
P1 P 0.68071(11) 0.07974(6) 0.85600(8) 0.0201(2) Uani 1 1 d .
P2 P 0.81914(11) -0.00393(6) 0.86849(8) 0.0220(2) Uani 1 1 d .
P3 P 0.62306(11) -0.00040(6) 0.67215(8) 0.0215(2) Uani 1 1 d .
P4 P 0.68241(11) -0.11084(6) 0.78414(8) 0.0211(2) Uani 1 1 d .
P5 P 0.54311(11) -0.03089(6) 0.92204(8) 0.0187(2) Uani 1 1 d .
P6 P 0.44159(11) -0.00701(6) 0.78317(8) 0.0193(2) Uani 1 1 d .
C1 C 0.5575(4) 0.0615(2) 0.7502(3) 0.0204(9) Uani 1 1 d .
C2 C 0.4768(5) 0.1229(2) 0.7004(3) 0.0258(10) Uani 1 1 d .
C3 C 0.4264(5) 0.1670(2) 0.7700(4) 0.0318(11) Uani 1 1 d .
H3A H 0.5037 0.1822 0.8162 0.048 Uiso 1 1 calc R
H3B H 0.3645 0.1411 0.7991 0.048 Uiso 1 1 calc R
H3C H 0.3787 0.2061 0.7392 0.048 Uiso 1 1 calc R
C4 C 0.3563(5) 0.0994(3) 0.6293(4) 0.0330(11) Uani 1 1 d .
H4A H 0.3879 0.0706 0.585 0.05 Uiso 1 1 calc R
H4B H 0.3088 0.1383 0.5981 0.05 Uiso 1 1 calc R
H4C H 0.2944 0.0739 0.659 0.05 Uiso 1 1 calc R
C5 C 0.5665(5) 0.1649(3) 0.6507(4) 0.0320(11) Uani 1 1 d .
H5A H 0.6461 0.1808 0.6944 0.048 Uiso 1 1 calc R
H5B H 0.5149 0.2036 0.6217 0.048 Uiso 1 1 calc R
H5C H 0.5956 0.1374 0.6043 0.048 Uiso 1 1 calc R
C6 C 0.7027(4) -0.0706(2) 0.9013(3) 0.0195(9) Uani 1 1 d .
C7 C 0.7797(5) -0.1166(2) 0.9805(3) 0.0243(9) Uani 1 1 d .
C8 C 0.9176(5) -0.1382(3) 0.9617(4) 0.0337(12) Uani 1 1 d .
H8A H 0.9037 -0.1632 0.9043 0.051 Uiso 1 1 calc R
H8B H 0.9642 -0.1668 1.0113 0.051 Uiso 1 1 calc R
H8C H 0.9727 -0.0983 0.9572 0.051 Uiso 1 1 calc R
C9 C 0.6978(5) -0.1805(2) 0.9882(4) 0.0343(12) Uani 1 1 d .
H9A H 0.6091 -0.1682 1.0003 0.051 Uiso 1 1 calc R
H9B H 0.7465 -0.2083 1.0382 0.051 Uiso 1 1 calc R
H9C H 0.6856 -0.2057 0.9312 0.051 Uiso 1 1 calc R
C10 C 0.8054(5) -0.0774(2) 1.0703(3) 0.0287(11) Uani 1 1 d .
H10A H 0.7188 -0.0631 1.0839 0.043 Uiso 1 1 calc R
H10B H 0.8609 -0.0378 1.0649 0.043 Uiso 1 1 calc R
H10C H 0.853 -0.1062 1.1195 0.043 Uiso 1 1 calc R
C11 C 0.7788(4) -0.0358(2) 0.7491(3) 0.0230(9) Uani 1 1 d .
C12 C 0.9020(5) -0.0429(3) 0.7014(4) 0.0312(11) Uani 1 1 d .
C13 C 1.0208(5) -0.0788(3) 0.7626(4) 0.0391(13) Uani 1 1 d .
H13A H 0.9929 -0.1241 0.7763 0.059 Uiso 1 1 calc R
H13B H 1.0488 -0.0535 0.8193 0.059 Uiso 1 1 calc R
H13C H 1.0968 -0.0817 0.7313 0.059 Uiso 1 1 calc R
C14 C 0.8611(6) -0.0826(3) 0.6129(4) 0.0441(14) Uani 1 1 d .
H14A H 0.785 -0.0601 0.5731 0.066 Uiso 1 1 calc R
H14B H 0.8341 -0.1281 0.6265 0.066 Uiso 1 1 calc R
H14C H 0.9381 -0.085 0.5825 0.066 Uiso 1 1 calc R
C15 C 0.9456(6) 0.0281(3) 0.6799(4) 0.0413(13) Uani 1 1 d .
H15A H 0.8693 0.0512 0.6412 0.062 Uiso 1 1 calc R
H15B H 1.0211 0.0252 0.6482 0.062 Uiso 1 1 calc R
H15C H 0.9743 0.0532 0.7367 0.062 Uiso 1 1 calc R
C16 C 0.5251(4) -0.0690(2) 0.7188(3) 0.0200(9) Uani 1 1 d .
C17 C 0.4285(5) -0.1173(2) 0.6555(3) 0.0243(10) Uani 1 1 d .
C18 C 0.3635(5) -0.1640(2) 0.7161(4) 0.0290(10) Uani 1 1 d .
H18A H 0.4348 -0.1882 0.7581 0.043 Uiso 1 1 calc R
H18B H 0.3041 -0.1962 0.678 0.043 Uiso 1 1 calc R
H18C H 0.3104 -0.1373 0.751 0.043 Uiso 1 1 calc R
C19 C 0.5082(6) -0.1594(3) 0.5989(4) 0.0355(12) Uani 1 1 d .
H19A H 0.5792 -0.1846 0.6397 0.053 Uiso 1 1 calc R
H19B H 0.5496 -0.1298 0.5603 0.053 Uiso 1 1 calc R
H19C H 0.4467 -0.1908 0.5607 0.053 Uiso 1 1 calc R
C20 C 0.3182(5) -0.0792(3) 0.5890(4) 0.0348(12) Uani 1 1 d .
H20A H 0.2652 -0.052 0.6233 0.052 Uiso 1 1 calc R
H20B H 0.2585 -0.1114 0.551 0.052 Uiso 1 1 calc R
H20C H 0.3606 -0.0501 0.5504 0.052 Uiso 1 1 calc R
C21 C 0.9359(6) 0.2831(4) 1.1393(5) 0.0610(19) Uani 1 1 d .
H21A H 0.8639 0.3125 1.1536 0.073 Uiso 1 1 calc R
H21B H 0.8956 0.2385 1.1223 0.073 Uiso 1 1 calc R
Cl3 Cl 0.9949(2) 0.31681(10) 1.04681(19) 0.0850(7) Uani 1 1 d .
Cl4 Cl 1.06410(19) 0.27517(11) 1.23524(16) 0.0780(6) Uani 1 1 d .

loop_
_atom_site_aniso_label
_atom_site_aniso_U_11
_atom_site_aniso_U_22
_atom_site_aniso_U_33
_atom_site_aniso_U_23
_atom_site_aniso_U_13
_atom_site_aniso_U_12
Pt 0.02166(9) 0.01604(10) 0.01973(10) -0.00096(6) 0.00329(7) -0.00041(6)
Cl1 0.0409(7) 0.0258(6) 0.0393(7) -0.0113(5) 0.0081(6) -0.0106(5)
Cl2 0.0332(6) 0.0282(6) 0.0400(7) 0.0028(5) 0.0046(5) -0.0091(5)
P1 0.0201(5) 0.0164(5) 0.0234(6) 0.0000(4) 0.0035(4) -0.0018(4)
P2 0.0191(5) 0.0200(6) 0.0266(6) -0.0017(5) 0.0037(4) 0.0001(4)
P3 0.0236(5) 0.0199(6) 0.0215(6) 0.0010(5) 0.0054(4) -0.0004(4)
P4 0.0229(5) 0.0174(5) 0.0226(6) -0.0030(5) 0.0039(5) 0.0017(4)
P5 0.0225(5) 0.0151(5) 0.0189(6) 0.0003(4) 0.0049(4) 0.0002(4)
P6 0.0186(5) 0.0163(5) 0.0228(6) 0.0004(4) 0.0038(4) 0.0001(4)
C1 0.021(2) 0.021(2) 0.019(2) 0.0000(17) 0.0017(17) 0.0014(17)
C2 0.028(2) 0.018(2) 0.031(3) 0.0067(19) 0.003(2) 0.0005(18)
C3 0.037(3) 0.025(2) 0.035(3) 0.004(2) 0.010(2) 0.006(2)
C4 0.031(2) 0.027(3) 0.037(3) 0.006(2) -0.004(2) -0.001(2)
C5 0.040(3) 0.027(3) 0.029(3) 0.006(2) 0.007(2) -0.001(2)
C6 0.020(2) 0.016(2) 0.022(2) -0.0014(17) 0.0032(17) 0.0010(16)
C7 0.026(2) 0.020(2) 0.025(2) 0.0006(19) 0.0016(18) 0.0033(18)
C8 0.029(2) 0.032(3) 0.038(3) 0.002(2) 0.003(2) 0.013(2)
C9 0.037(3) 0.022(2) 0.041(3) 0.005(2) 0.001(2) 0.003(2)
C10 0.029(2) 0.031(3) 0.025(3) 0.002(2) 0.002(2) 0.006(2)
C11 0.020(2) 0.020(2) 0.029(2) 0.0011(19) 0.0045(18) 0.0006(17)
C12 0.027(2) 0.035(3) 0.034(3) -0.002(2) 0.013(2) 0.001(2)
C13 0.026(2) 0.044(3) 0.052(4) 0.003(3) 0.017(2) 0.010(2)
C14 0.040(3) 0.054(4) 0.043(3) -0.015(3) 0.018(3) 0.002(3)
C15 0.036(3) 0.042(3) 0.051(4) 0.002(3) 0.020(3) -0.008(2)
C16 0.023(2) 0.017(2) 0.020(2) -0.0023(17) 0.0033(17) -0.0004(17)
C17 0.029(2) 0.017(2) 0.025(2) -0.0024(18) 0.0003(19) -0.0045(18)
C18 0.033(2) 0.020(2) 0.032(3) 0.001(2) 0.002(2) -0.0057(19)
C19 0.046(3) 0.033(3) 0.028(3) -0.010(2) 0.011(2) -0.007(2)
C20 0.034(3) 0.035(3) 0.030(3) 0.001(2) -0.006(2) -0.005(2)
C21 0.037(3) 0.052(4) 0.092(6) -0.015(4) 0.011(3) 0.001(3)
Cl3 0.0893(15) 0.0524(11) 0.122(2) 0.0158(12) 0.0426(14) 0.0148(10)
Cl4 0.0548(10) 0.0717(13) 0.1007(16) -0.0319(12) 0.0000(10) 0.0064(9)

loop_
_atom_type_symbol
_atom_type_description
_atom_type_scat_dispersion_real
_atom_type_scat_dispersion_imag
_atom_type_scat_source
C C 0.0033 0.0016 'International Tables Vol C Tables 4.2.6.8 and 6.1.1.4'
H H 0 0 'International Tables Vol C Tables 4.2.6.8 and 6.1.1.4'
P P 0.1023 0.0942 'International Tables Vol C Tables 4.2.6.8 and 6.1.1.4'
Pt Pt -1.7033 8.3905 'International Tables Vol C Tables 4.2.6.8 and 6.1.1.4'
Cl Cl 0.1484 0.1585 'International Tables Vol C Tables 4.2.6.8 and 6.1.1.4'

loop_
_geom_angle_atom_site_label_1
_geom_angle_atom_site_label_2
_geom_angle_atom_site_label_3
_geom_angle
_geom_angle_site_symmetry_1
_geom_angle_site_symmetry_3
P1 Pt P5 79.47(4) . .
P1 Pt P5 157.26(4) . 3_657
P5 Pt P5 78.64(4) . 3_657
P1 Pt Cl1 98.87(4) . .
P5 Pt Cl1 173.68(4) . .
P5 Pt Cl1 103.55(4) 3_657 .
C1 P1 Cl2 110.82(16) . .
C1 P1 P2 103.44(15) . .
Cl2 P1 P2 100.70(7) . .
C1 P1 Pt 113.11(15) . .
Cl2 P1 Pt 121.46(7) . .
P2 P1 Pt 104.57(6) . .
C11 P2 C6 89.3(2) . .
C11 P2 P1 99.73(15) . .
C6 P2 P1 97.99(14) . .
C11 P3 C16 86.3(2) . .
C11 P3 C1 102.4(2) . .
C16 P3 C1 88.06(19) . .
C16 P4 C6 102.41(19) . .
C16 P4 C11 86.09(19) . .
C6 P4 C11 87.7(2) . .
C6 P5 P6 100.61(15) . .
C6 P5 Pt 109.21(14) . .
P6 P5 Pt 100.91(5) . .
C6 P5 Pt 124.98(14) . 3_657
P6 P5 Pt 117.32(6) . 3_657
Pt P5 Pt 101.36(4) . 3_657
C16 P6 C1 88.49(19) . .
C16 P6 P5 100.22(15) . .
C1 P6 P5 102.11(14) . .
C2 C1 P1 116.6(3) . .
C2 C1 P3 114.9(3) . .
P1 C1 P3 113.6(2) . .
C2 C1 P6 113.1(3) . .
P1 C1 P6 104.8(2) . .
P3 C1 P6 90.31(19) . .
C4 C2 C3 109.1(4) . .
C4 C2 C5 107.1(4) . .
C3 C2 C5 109.3(4) . .
C4 C2 C1 110.8(4) . .
C3 C2 C1 109.5(4) . .
C5 C2 C1 111.0(4) . .
C7 C6 P5 115.3(3) . .
C7 C6 P2 111.5(3) . .
P5 C6 P2 110.2(2) . .
C7 C6 P4 113.3(3) . .
P5 C6 P4 113.4(2) . .
P2 C6 P4 90.6(2) . .
C9 C7 C10 110.7(4) . .
C9 C7 C8 107.6(4) . .
C10 C7 C8 108.0(4) . .
C9 C7 C6 110.5(4) . .
C10 C7 C6 109.6(4) . .
C8 C7 C6 110.4(4) . .
C12 C11 P2 115.7(3) . .
C12 C11 P3 113.2(3) . .
P2 C11 P3 116.9(2) . .
C12 C11 P4 123.4(3) . .
P2 C11 P4 91.4(2) . .
P3 C11 P4 93.13(19) . .
C13 C12 C14 108.6(5) . .
C13 C12 C15 109.5(4) . .
C14 C12 C15 109.3(5) . .
C13 C12 C11 111.5(4) . .
C14 C12 C11 110.3(4) . .
C15 C12 C11 107.5(4) . .
C17 C16 P6 115.7(3) . .
C17 C16 P4 113.7(3) . .
P6 C16 P4 116.3(2) . .
C17 C16 P3 121.9(3) . .
P6 C16 P3 92.22(19) . .
P4 C16 P3 93.7(2) . .
C20 C17 C19 107.6(4) . .
C20 C17 C18 110.2(4) . .
C19 C17 C18 109.4(4) . .
C20 C17 C16 111.9(4) . .
C19 C17 C16 110.2(4) . .
C18 C17 C16 107.6(4) . .
Cl4 C21 Cl3 112.1(4) . .

loop_
_geom_bond_atom_site_label_1
_geom_bond_atom_site_label_2
_geom_bond_distance
_geom_bond_site_symmetry_2
Pt P1 2.2413(12) .
Pt P5 2.2769(11) .
Pt P5 2.3507(11) 3_657
Pt Cl1 2.3588(12) .
Cl2 P1 2.0414(16) .
P1 C1 1.843(5) .
P1 P2 2.1591(16) .
P2 C11 1.867(5) .
P2 C6 1.904(4) .
P3 C11 1.887(5) .
P3 C16 1.904(4) .
P3 C1 1.911(5) .
P4 C16 1.882(5) .
P4 C6 1.908(5) .
P4 C11 1.916(5) .
P5 C6 1.877(4) .
P5 P6 2.1808(16) .
P5 Pt 2.3507(11) 3_657
P6 C16 1.873(4) .
P6 C1 1.927(5) .
C1 C2 1.574(6) .
C2 C4 1.519(7) .
C2 C3 1.531(7) .
C2 C5 1.534(7) .
C6 C7 1.576(6) .
C7 C9 1.535(7) .
C7 C10 1.535(7) .
C7 C8 1.538(7) .
C11 C12 1.564(6) .
C12 C13 1.530(7) .
C12 C14 1.530(8) .
C12 C15 1.537(8) .
C16 C17 1.550(6) .
C17 C20 1.535(7) .
C17 C19 1.534(7) .
C17 C18 1.540(7) .
C21 Cl4 1.737(7) .
C21 Cl3 1.754(8) .
